data_1519231
loop_
_publ_author_name
'Morley, Christopher P.'
'Light, Mark E.'
'Hursthouse, Michael B.'

_publ_section_title
;
 C72H54Co6O18P4
;
_journal_name_full 'Crystal Structure Report Archive'
_journal_page_first 729
_journal_year 1999
_chemical_formula_sum 'C36 H27 Co3 O9 P2'
_chemical_formula_weight 842.30
_space_group_IT_number 2
_symmetry_cell_setting triclinic
_symmetry_space_group_name_Hall '-P 1'
_symmetry_space_group_name_H-M 'P -1'
_atom_sites_solution_hydrogens geom
_atom_sites_solution_primary direct
_atom_sites_solution_secondary difmap
_cell_angle_alpha 89.3320(10)
_cell_angle_beta 81.5090(10)
_cell_angle_gamma 84.0080(10)
_cell_formula_units_Z 4
_cell_length_a 13.1462(3)
_cell_length_b 14.3580(2)
_cell_length_c 19.1176(4)
_cell_measurement_temperature 293(2)
_cell_volume 3549.43(12)
_computing_cell_refinement 'DENZO (Otwinowski & Minor, 1997) & COLLECT (Hooft, R.W.W., 1998)'
_computing_data_collection 'COLLECT (Hooft, R.W.W., 1998)'
_computing_data_reduction 'DENZO (Otwinowski & Minor, 1997) & COLLECT (Hooft, R.W.W., 1998)'
_computing_molecular_graphics 'CAMERON (Watkin, et al., 1993)'
_computing_publication_material 'WINGX (Farrugia, 1998)'
_computing_structure_refinement 'SHELXL-97 (Sheldrick, 2008)'
_computing_structure_solution 'SHELXS-97 (Sheldrick, 1997)'
_diffrn_ambient_temperature 293(2)
_diffrn_measured_fraction_theta_full 0.991
_diffrn_measured_fraction_theta_max 0.991
_diffrn_measurement_device_type 'Enraf Nonius KappaCCD area detector'
_diffrn_measurement_method '\w and \f scans to fill Ewald sphere'
_diffrn_radiation_monochromator graphite
_diffrn_radiation_source 'Enraf Nonius FR591 rotating anode'
_diffrn_radiation_type MoK\a
_diffrn_radiation_wavelength 0.71073
_diffrn_reflns_av_R_equivalents 0.0759
_diffrn_reflns_av_sigmaI/netI 0.0633
_diffrn_reflns_limit_h_max 16
_diffrn_reflns_limit_h_min -16
_diffrn_reflns_limit_k_max 17
_diffrn_reflns_limit_k_min -17
_diffrn_reflns_limit_l_max 23
_diffrn_reflns_limit_l_min -23
_diffrn_reflns_number 56174
_diffrn_reflns_theta_full 26.35
_diffrn_reflns_theta_max 26.35
_diffrn_reflns_theta_min 2.47
_exptl_absorpt_coefficient_mu 1.530
_exptl_absorpt_correction_T_max 0.330
_exptl_absorpt_correction_T_min 0.193
_exptl_absorpt_correction_type empirical
_exptl_absorpt_process_details 'SORTAV (R.H.Blessing, 1995, 1997)'
_exptl_crystal_colour Red
_exptl_crystal_density_diffrn 1.576
_exptl_crystal_density_method 'not measured'
_exptl_crystal_description Block
_exptl_crystal_F_000 1704
_exptl_crystal_size_max 0.35
_exptl_crystal_size_mid 0.3
_exptl_crystal_size_min 0.2
_refine_diff_density_max 0.805
_refine_diff_density_min -0.567
_refine_diff_density_rms 0.085
_refine_ls_extinction_method none
_refine_ls_goodness_of_fit_ref 0.979
_refine_ls_hydrogen_treatment constr
_refine_ls_matrix_type full
_refine_ls_number_parameters 902
_refine_ls_number_reflns 14337
_refine_ls_number_restraints 0
_refine_ls_restrained_S_all 0.979
_refine_ls_R_factor_all 0.0734
_refine_ls_R_factor_gt 0.0409
_refine_ls_shift/su_max 0.002
_refine_ls_shift/su_mean 0.000
_refine_ls_structure_factor_coef Fsqd
_refine_ls_weighting_details 'calc w=1/[\s^2^(Fo^2^)+(0.0515P)^2^+0.0000P] where P=(Fo^2^+2Fc^2^)/3'
_refine_ls_weighting_scheme calc
_refine_ls_wR_factor_gt 0.0930
_refine_ls_wR_factor_ref 0.1058
_reflns_number_gt 9654
_reflns_number_total 14337
_reflns_threshold_expression >2\s(I)
_cod_data_source_file eCrystal-729.cif
_cod_data_source_block s92
_cod_depositor_comments
;
Citation :
Morley, Christopher P. and Light, Mark E. and Hursthouse, Michael B. (1999) 
University of Southampton, Crystal Structure Report 

More at:
http://ecrystals.chem.soton.ac.uk/729/

The following automatic conversions were performed:

'_symmetry_cell_setting' value 'Triclinic' changed to 'triclinic'
according to the built-in table from CIF Core dictionary named
'cif_core.dic' version 2.4.1 from 2010-06-29.

'_exptl_absorpt_correction_type' value 'Empirical' changed to
'empirical' according to the built-in table from CIF Core dictionary
named 'cif_core.dic' version 2.4.1 from 2010-06-29.

Automatic conversion script
Id: cif_fix_values 3105 2015-03-04 15:46:00Z robertas 
;
_cod_original_sg_symbol_H-M P-1
_cod_database_code 1519231

loop_
_symmetry_equiv_pos_as_xyz
'x, y, z'
'-x, -y, -z'

loop_
_atom_site_label
_atom_site_type_symbol
_atom_site_fract_x
_atom_site_fract_y
_atom_site_fract_z
_atom_site_U_iso_or_equiv
_atom_site_adp_type
_atom_site_occupancy
_atom_site_symmetry_multiplicity
_atom_site_calc_flag
_atom_site_refinement_flags
_atom_site_disorder_assembly
_atom_site_disorder_group
Co1 Co 0.67752(3) 0.30262(2) 0.24846(2) 0.01793(10) Uani 1 1 d . . .
Co3 Co 0.49866(3) 0.27771(3) 0.23315(2) 0.01998(10) Uani 1 1 d . . .
Co4 Co 1.16808(3) 0.31251(2) -0.25517(2) 0.01781(10) Uani 1 1 d . . .
Co5 Co 1.12664(3) 0.24452(3) -0.36481(2) 0.01941(10) Uani 1 1 d . . .
Co6 Co 0.98636(3) 0.29128(3) -0.26631(2) 0.01879(10) Uani 1 1 d . . .
Co2 Co 0.64364(3) 0.23030(3) 0.13810(2) 0.02045(10) Uani 1 1 d . . .
P4 P 1.32277(6) 0.24063(5) -0.24546(4) 0.02020(17) Uani 1 1 d . . .
H4 H 1.3172 0.1743 -0.2538 0.024 Uiso 1 1 calc R . .
P2 P 0.82970(6) 0.23096(5) 0.26472(4) 0.02065(17) Uani 1 1 d . . .
H2 H 0.8234 0.1640 0.2597 0.025 Uiso 1 1 calc R . .
P1 P 0.41652(6) 0.25188(5) 0.34002(4) 0.02239(18) Uani 1 1 d . . .
H1 H 0.4696 0.2219 0.3663 0.027 Uiso 1 1 calc R . .
P3 P 0.91174(6) 0.26843(5) -0.15725(4) 0.02099(18) Uani 1 1 d . . .
H3 H 0.9672 0.2390 -0.1328 0.025 Uiso 1 1 calc R . .
O18 O 1.12401(15) 0.10961(12) -0.16958(10) 0.0238(5) Uani 1 1 d . . .
O9 O 0.63376(15) 0.10359(12) 0.33740(10) 0.0226(5) Uani 1 1 d . . .
O6 O 0.71213(16) 0.48102(13) 0.17675(11) 0.0307(5) Uani 1 1 d . . .
O14 O 1.34125(17) 0.20361(14) -0.43258(12) 0.0336(5) Uani 1 1 d . . .
O5 O 0.85922(17) 0.19809(15) 0.07080(12) 0.0358(6) Uani 1 1 d . . .
O16 O 1.12642(17) 0.36115(16) -0.10560(12) 0.0384(6) Uani 1 1 d . . .
O8 O 0.62206(18) 0.02388(14) 0.23867(11) 0.0340(5) Uani 1 1 d . . .
O7 O 0.62507(18) 0.36274(17) 0.39550(12) 0.0426(6) Uani 1 1 d . . .
O17 O 1.11104(19) 0.03587(14) -0.27044(12) 0.0391(6) Uani 1 1 d . . .
O15 O 1.20157(17) 0.49273(14) -0.32494(12) 0.0339(5) Uani 1 1 d . . .
O1 O 0.44102(19) 0.47980(15) 0.21734(14) 0.0464(7) Uani 1 1 d . . .
C44 C 1.1060(2) 0.20336(19) -0.26828(14) 0.0188(6) Uani 1 1 d . . .
O13 O 1.05033(18) 0.08305(15) -0.42626(12) 0.0387(6) Uani 1 1 d . . .
O4 O 0.57850(19) 0.06515(16) 0.07418(13) 0.0450(6) Uani 1 1 d . . .
O10 O 0.93183(18) 0.49425(14) -0.28114(13) 0.0426(6) Uani 1 1 d . . .
O12 O 1.06001(17) 0.41606(15) -0.44015(12) 0.0363(6) Uani 1 1 d . . .
O2 O 0.36541(18) 0.19038(18) 0.14973(13) 0.0458(7) Uani 1 1 d . . .
O3 O 0.57503(19) 0.39565(16) 0.05707(12) 0.0419(6) Uani 1 1 d . . .
C62 C 1.4143(2) 0.3201(2) -0.14038(16) 0.0283(7) Uani 1 1 d . . .
H62 H 1.4258 0.3685 -0.1723 0.034 Uiso 1 1 calc R . .
O11 O 0.84105(17) 0.19871(17) -0.33568(12) 0.0418(6) Uani 1 1 d . . .
C8 C 0.6188(2) 0.19137(18) 0.23533(14) 0.0180(6) Uani 1 1 d . . .
C26 C 0.9232(2) 0.3152(2) 0.36664(16) 0.0272(7) Uani 1 1 d . . .
H26 H 0.9461 0.3555 0.3306 0.033 Uiso 1 1 calc R . .
C42 C 1.1904(2) 0.4235(2) -0.29699(16) 0.0230(7) Uani 1 1 d . . .
C49 C 0.8109(2) 0.18871(19) -0.14398(15) 0.0223(7) Uani 1 1 d . . .
C6 C 0.7009(2) 0.4124(2) 0.20568(16) 0.0224(7) Uani 1 1 d . . .
C61 C 1.3659(2) 0.24425(19) -0.15884(16) 0.0221(7) Uani 1 1 d . . .
C39 C 1.0876(2) 0.3490(2) -0.41261(15) 0.0235(7) Uani 1 1 d . . .
C19 C 0.3556(2) 0.35194(19) 0.39378(16) 0.0232(7) Uani 1 1 d . . .
C25 C 0.8668(2) 0.2434(2) 0.35239(15) 0.0229(7) Uani 1 1 d . . .
C3 C 0.6023(2) 0.3313(2) 0.08737(16) 0.0279(7) Uani 1 1 d . . .
C1 C 0.4627(2) 0.4013(2) 0.22399(16) 0.0280(7) Uani 1 1 d . . .
C20 C 0.2783(2) 0.4131(2) 0.37064(17) 0.0322(8) Uani 1 1 d . . .
H20 H 0.2583 0.4042 0.3267 0.039 Uiso 1 1 calc R . .
C5 C 0.7762(2) 0.21062(19) 0.09929(16) 0.0254(7) Uani 1 1 d . . .
C23 C 0.3404(3) 0.4436(2) 0.49999(17) 0.0346(8) Uani 1 1 d . . .
H23 H 0.3620 0.4545 0.5431 0.042 Uiso 1 1 calc R . .
C9 C 0.6257(2) 0.09803(19) 0.26739(16) 0.0215(7) Uani 1 1 d . . .
C40 C 1.0782(2) 0.1467(2) -0.40219(16) 0.0259(7) Uani 1 1 d . . .
C13 C 0.3171(2) 0.16992(19) 0.34526(16) 0.0250(7) Uani 1 1 d . . .
C43 C 1.1415(2) 0.3428(2) -0.16462(17) 0.0256(7) Uani 1 1 d . . .
C41 C 1.2587(2) 0.21990(19) -0.40451(15) 0.0230(7) Uani 1 1 d . . .
C55 C 0.8548(2) 0.36934(19) -0.10275(16) 0.0239(7) Uani 1 1 d . . .
C38 C 0.8962(2) 0.2364(2) -0.30788(16) 0.0259(7) Uani 1 1 d . . .
C67 C 1.4375(2) 0.2674(2) -0.30482(15) 0.0240(7) Uani 1 1 d . . .
C27 C 0.9456(3) 0.3276(2) 0.43414(17) 0.0333(8) Uani 1 1 d . . .
H27 H 0.9833 0.3762 0.4435 0.040 Uiso 1 1 calc R . .
C63 C 1.4455(3) 0.3234(2) -0.07436(18) 0.0340(8) Uani 1 1 d . . .
H63 H 1.4775 0.3742 -0.0619 0.041 Uiso 1 1 calc R . .
C57 C 0.7324(2) 0.5059(2) -0.07891(19) 0.0360(8) Uani 1 1 d . . .
H57 H 0.6788 0.5466 -0.0921 0.043 Uiso 1 1 calc R . .
C72 C 1.5168(2) 0.1965(2) -0.32469(17) 0.0315(8) Uani 1 1 d . . .
H72 H 1.5108 0.1360 -0.3079 0.038 Uiso 1 1 calc R . .
C37 C 0.9521(2) 0.4156(2) -0.27551(16) 0.0277(7) Uani 1 1 d . . .
C10 C 0.6358(3) 0.0163(2) 0.37667(16) 0.0311(8) Uani 1 1 d . . .
H10A H 0.7027 -0.0197 0.3651 0.037 Uiso 1 1 calc R . .
H10B H 0.5833 -0.0208 0.3645 0.037 Uiso 1 1 calc R . .
C45 C 1.1137(2) 0.10829(19) -0.23926(15) 0.0206(6) Uani 1 1 d . . .
C56 C 0.7774(2) 0.4323(2) -0.12376(18) 0.0326(8) Uani 1 1 d . . .
H56 H 0.7558 0.4253 -0.1674 0.039 Uiso 1 1 calc R . .
C60 C 0.8877(2) 0.3825(2) -0.03764(16) 0.0287(7) Uani 1 1 d . . .
H60 H 0.9391 0.3406 -0.0230 0.034 Uiso 1 1 calc R . .
C4 C 0.6025(2) 0.1294(2) 0.09929(16) 0.0280(7) Uani 1 1 d . . .
C7 C 0.6443(2) 0.3390(2) 0.33785(17) 0.0266(7) Uani 1 1 d . . .
C36 C 1.0318(2) 0.1825(2) 0.20265(18) 0.0334(8) Uani 1 1 d . . .
H36 H 1.0249 0.1263 0.2268 0.040 Uiso 1 1 calc R . .
C59 C 0.8438(3) 0.4580(2) 0.00526(17) 0.0365(8) Uani 1 1 d . . .
H59 H 0.8668 0.4674 0.0481 0.044 Uiso 1 1 calc R . .
C21 C 0.2311(2) 0.4876(2) 0.41363(18) 0.0353(8) Uani 1 1 d . . .
H21 H 0.1780 0.5275 0.3989 0.042 Uiso 1 1 calc R . .
C11 C 0.6158(3) 0.0393(2) 0.45256(17) 0.0368(8) Uani 1 1 d . . .
H11 H 0.5574 0.0800 0.4684 0.044 Uiso 1 1 calc R . .
C24 C 0.3871(2) 0.3677(2) 0.45860(16) 0.0287(7) Uani 1 1 d . . .
H24 H 0.4393 0.3275 0.4741 0.034 Uiso 1 1 calc R . .
C30 C 0.8346(3) 0.1830(3) 0.40625(18) 0.0398(9) Uani 1 1 d . . .
H30 H 0.7973 0.1340 0.3971 0.048 Uiso 1 1 calc R . .
C69 C 1.5380(3) 0.3775(2) -0.37219(19) 0.0410(9) Uani 1 1 d . . .
H69 H 1.5459 0.4386 -0.3871 0.049 Uiso 1 1 calc R . .
C31 C 0.9487(2) 0.2517(2) 0.20763(15) 0.0234(7) Uani 1 1 d . . .
C34 C 1.1354(3) 0.2807(3) 0.1257(2) 0.0454(10) Uani 1 1 d . . .
H34 H 1.1976 0.2900 0.0978 0.054 Uiso 1 1 calc R . .
C2 C 0.4153(2) 0.2256(2) 0.18363(17) 0.0293(7) Uani 1 1 d . . .
C14 C 0.3403(3) 0.0864(2) 0.30710(17) 0.0320(8) Uani 1 1 d . . .
H14 H 0.4053 0.0734 0.2804 0.038 Uiso 1 1 calc R . .
C32 C 0.9604(3) 0.3354(2) 0.17229(17) 0.0346(8) Uani 1 1 d . . .
H32 H 0.9054 0.3823 0.1762 0.042 Uiso 1 1 calc R . .
C35 C 1.1244(3) 0.1971(2) 0.1620(2) 0.0453(10) Uani 1 1 d . . .
H35 H 1.1798 0.1507 0.1588 0.054 Uiso 1 1 calc R . .
C66 C 1.3505(2) 0.1719(2) -0.11099(17) 0.0346(8) Uani 1 1 d . . .
H66 H 1.3188 0.1207 -0.1231 0.042 Uiso 1 1 calc R . .
C54 C 0.8264(3) 0.1074(2) -0.10544(18) 0.0349(8) Uani 1 1 d . . .
H54 H 0.8884 0.0930 -0.0878 0.042 Uiso 1 1 calc R . .
C68 C 1.4496(2) 0.3579(2) -0.32863(17) 0.0309(8) Uani 1 1 d . . .
H68 H 1.3975 0.4059 -0.3150 0.037 Uiso 1 1 calc R . .
C70 C 1.6155(3) 0.3055(2) -0.3937(2) 0.0444(9) Uani 1 1 d . . .
H70 H 1.6743 0.3179 -0.4244 0.053 Uiso 1 1 calc R . .
C58 C 0.7661(3) 0.5190(2) -0.01601(18) 0.0359(8) Uani 1 1 d . . .
H58 H 0.7366 0.5694 0.0128 0.043 Uiso 1 1 calc R . .
C50 C 0.7183(2) 0.2089(2) -0.17010(17) 0.0317(8) Uani 1 1 d . . .
H50 H 0.7075 0.2627 -0.1967 0.038 Uiso 1 1 calc R . .
C33 C 1.0529(3) 0.3499(3) 0.13136(19) 0.0431(9) Uani 1 1 d . . .
H33 H 1.0599 0.4063 0.1075 0.052 Uiso 1 1 calc R . .
C65 C 1.3818(3) 0.1757(3) -0.04550(18) 0.0406(9) Uani 1 1 d . . .
H65 H 1.3712 0.1271 -0.0135 0.049 Uiso 1 1 calc R . .
C22 C 0.2623(3) 0.5029(2) 0.47780(18) 0.0362(8) Uani 1 1 d . . .
H22 H 0.2307 0.5530 0.5061 0.043 Uiso 1 1 calc R . .
C52 C 0.6578(3) 0.0680(2) -0.11835(18) 0.0383(9) Uani 1 1 d . . .
H52 H 0.6064 0.0277 -0.1097 0.046 Uiso 1 1 calc R . .
C53 C 0.7497(3) 0.0474(2) -0.09316(19) 0.0412(9) Uani 1 1 d . . .
H53 H 0.7607 -0.0073 -0.0676 0.049 Uiso 1 1 calc R . .
C29 C 0.8575(3) 0.1954(3) 0.47335(18) 0.0432(9) Uani 1 1 d . . .
H29 H 0.8361 0.1545 0.5093 0.052 Uiso 1 1 calc R . .
C18 C 0.2198(2) 0.1875(2) 0.38470(17) 0.0327(8) Uani 1 1 d . . .
H18 H 0.2032 0.2424 0.4111 0.039 Uiso 1 1 calc R . .
C17 C 0.1471(3) 0.1245(2) 0.38528(19) 0.0395(9) Uani 1 1 d . . .
H17 H 0.0816 0.1378 0.4113 0.047 Uiso 1 1 calc R . .
C51 C 0.6418(2) 0.1489(2) -0.15664(18) 0.0358(8) Uani 1 1 d . . .
H51 H 0.5792 0.1633 -0.1735 0.043 Uiso 1 1 calc R . .
C71 C 1.6046(3) 0.2160(2) -0.3693(2) 0.0433(10) Uani 1 1 d . . .
H71 H 1.6568 0.1682 -0.3830 0.052 Uiso 1 1 calc R . .
C15 C 0.2678(3) 0.0221(2) 0.30830(18) 0.0371(8) Uani 1 1 d . . .
H15 H 0.2842 -0.0338 0.2830 0.044 Uiso 1 1 calc R . .
C16 C 0.1709(3) 0.0425(2) 0.34772(19) 0.0393(9) Uani 1 1 d . . .
H16 H 0.1217 0.0003 0.3487 0.047 Uiso 1 1 calc R . .
C28 C 0.9121(2) 0.2680(2) 0.48716(18) 0.0356(8) Uani 1 1 d . . .
H28 H 0.9265 0.2767 0.5327 0.043 Uiso 1 1 calc R . .
C47 C 1.1123(2) 0.0361(2) -0.05711(16) 0.0310(8) Uani 1 1 d . . .
H47 H 1.1092 -0.0170 -0.0289 0.037 Uiso 1 1 calc R . .
C46 C 1.1267(2) 0.02069(19) -0.13415(16) 0.0276(7) Uani 1 1 d . . .
H46A H 1.1926 -0.0157 -0.1491 0.033 Uiso 1 1 calc R . .
H46B H 1.0723 -0.0140 -0.1464 0.033 Uiso 1 1 calc R . .
C64 C 1.4290(3) 0.2516(2) -0.02725(18) 0.0383(9) Uani 1 1 d . . .
H64 H 1.4498 0.2541 0.0171 0.046 Uiso 1 1 calc R . .
C48 C 1.1035(3) 0.1169(2) -0.02396(18) 0.0426(9) Uani 1 1 d . . .
H48A H 1.1062 0.1722 -0.0497 0.051 Uiso 1 1 calc R . .
H48B H 1.0946 0.1188 0.0252 0.051 Uiso 1 1 calc R . .
C12 C 0.6736(3) 0.0074(3) 0.4996(2) 0.0564(11) Uani 1 1 d . . .
H12A H 0.7327 -0.0334 0.4859 0.068 Uiso 1 1 calc R . .
H12B H 0.6554 0.0255 0.5467 0.068 Uiso 1 1 calc R . .

loop_
_atom_site_aniso_label
_atom_site_aniso_U_11
_atom_site_aniso_U_22
_atom_site_aniso_U_33
_atom_site_aniso_U_23
_atom_site_aniso_U_13
_atom_site_aniso_U_12
Co1 0.0162(2) 0.0190(2) 0.0196(2) 0.00133(16) -0.00418(17) -0.00462(15)
Co3 0.0147(2) 0.0231(2) 0.0226(2) 0.00330(17) -0.00378(17) -0.00330(16)
Co4 0.0166(2) 0.01811(19) 0.0201(2) 0.00102(17) -0.00566(17) -0.00423(15)
Co5 0.0200(2) 0.0217(2) 0.0175(2) 0.00139(17) -0.00383(17) -0.00538(16)
Co6 0.0158(2) 0.0211(2) 0.0203(2) 0.00243(17) -0.00445(17) -0.00361(16)
Co2 0.0204(2) 0.0228(2) 0.0190(2) 0.00107(17) -0.00362(18) -0.00553(16)
P4 0.0187(4) 0.0198(4) 0.0231(4) 0.0012(3) -0.0056(3) -0.0036(3)
P2 0.0173(4) 0.0232(4) 0.0225(4) 0.0023(3) -0.0051(3) -0.0041(3)
P1 0.0171(4) 0.0247(4) 0.0244(4) 0.0029(3) -0.0016(3) -0.0005(3)
P3 0.0169(4) 0.0247(4) 0.0215(4) 0.0015(3) -0.0038(3) -0.0018(3)
O18 0.0327(12) 0.0183(10) 0.0214(11) 0.0056(9) -0.0072(10) -0.0042(9)
O9 0.0286(12) 0.0203(10) 0.0200(11) 0.0059(9) -0.0058(9) -0.0042(8)
O6 0.0353(14) 0.0221(11) 0.0365(13) 0.0074(10) -0.0090(11) -0.0065(9)
O14 0.0254(13) 0.0366(13) 0.0381(14) 0.0003(11) -0.0017(11) -0.0045(10)
O5 0.0249(14) 0.0429(13) 0.0384(14) 0.0008(11) 0.0006(11) -0.0050(10)
O16 0.0339(14) 0.0520(15) 0.0302(14) -0.0120(12) -0.0027(11) -0.0108(11)
O8 0.0496(15) 0.0221(11) 0.0318(13) 0.0001(10) -0.0104(11) -0.0049(10)
O7 0.0345(15) 0.0640(17) 0.0291(14) -0.0154(13) 0.0011(11) -0.0102(12)
O17 0.0674(18) 0.0214(11) 0.0314(13) 0.0006(10) -0.0141(12) -0.0077(11)
O15 0.0393(14) 0.0231(11) 0.0428(14) 0.0093(11) -0.0141(11) -0.0096(10)
O1 0.0472(16) 0.0295(13) 0.0608(18) 0.0114(12) -0.0089(13) 0.0036(11)
C44 0.0175(15) 0.0232(14) 0.0173(15) 0.0020(12) -0.0047(12) -0.0069(12)
O13 0.0440(15) 0.0362(13) 0.0389(14) -0.0083(11) -0.0085(12) -0.0138(11)
O4 0.0564(17) 0.0379(14) 0.0454(15) -0.0089(12) -0.0107(13) -0.0208(12)
O10 0.0466(16) 0.0237(12) 0.0567(17) 0.0088(11) -0.0100(13) 0.0025(11)
O12 0.0413(15) 0.0349(13) 0.0352(14) 0.0124(11) -0.0135(12) -0.0060(11)
O2 0.0308(14) 0.0739(18) 0.0389(15) 0.0021(13) -0.0130(12) -0.0231(13)
O3 0.0480(16) 0.0413(14) 0.0405(15) 0.0159(12) -0.0182(13) -0.0087(12)
C62 0.0320(19) 0.0230(16) 0.0302(18) 0.0019(14) -0.0093(15) 0.0025(13)
O11 0.0286(14) 0.0644(17) 0.0373(14) -0.0068(13) -0.0105(11) -0.0187(12)
C8 0.0174(15) 0.0222(14) 0.0147(15) 0.0022(12) -0.0038(12) -0.0025(12)
C26 0.0322(19) 0.0238(16) 0.0271(17) 0.0020(14) -0.0114(15) 0.0004(13)
C42 0.0216(17) 0.0211(15) 0.0284(18) 0.0010(14) -0.0103(14) -0.0039(12)
C49 0.0203(17) 0.0240(15) 0.0219(16) -0.0004(13) -0.0022(13) -0.0010(12)
C6 0.0196(16) 0.0253(16) 0.0239(17) -0.0022(14) -0.0083(13) -0.0027(12)
C61 0.0121(15) 0.0262(15) 0.0279(17) 0.0015(14) -0.0056(13) 0.0025(12)
C39 0.0211(17) 0.0293(17) 0.0208(17) 0.0008(14) -0.0024(13) -0.0072(13)
C19 0.0209(16) 0.0222(15) 0.0256(17) 0.0019(13) 0.0017(13) -0.0058(12)
C25 0.0171(16) 0.0291(16) 0.0221(16) 0.0007(14) -0.0045(13) 0.0021(12)
C3 0.0279(19) 0.0337(18) 0.0240(17) 0.0007(15) -0.0059(15) -0.0099(14)
C1 0.0202(17) 0.0320(18) 0.0310(19) 0.0068(15) -0.0024(14) -0.0011(13)
C20 0.0262(18) 0.0369(18) 0.0316(19) 0.0029(15) -0.0001(15) -0.0014(14)
C5 0.030(2) 0.0232(16) 0.0235(17) 0.0013(13) -0.0059(15) -0.0025(13)
C23 0.039(2) 0.0385(19) 0.0241(18) -0.0026(15) 0.0042(16) -0.0077(16)
C9 0.0128(15) 0.0249(16) 0.0269(17) -0.0009(14) -0.0028(13) -0.0022(12)
C40 0.0218(17) 0.0345(18) 0.0214(17) 0.0034(14) -0.0033(14) -0.0037(14)
C13 0.0243(17) 0.0231(15) 0.0274(17) 0.0032(14) -0.0021(14) -0.0048(13)
C43 0.0186(17) 0.0289(17) 0.0303(19) 0.0014(15) -0.0049(14) -0.0060(13)
C41 0.0244(18) 0.0237(15) 0.0226(17) 0.0036(13) -0.0069(14) -0.0060(13)
C55 0.0190(16) 0.0253(16) 0.0265(17) -0.0009(14) 0.0006(13) -0.0040(12)
C38 0.0197(17) 0.0366(18) 0.0207(17) 0.0031(14) 0.0011(14) -0.0051(14)
C67 0.0221(17) 0.0293(16) 0.0219(16) -0.0020(14) -0.0061(13) -0.0041(13)
C27 0.039(2) 0.0277(17) 0.035(2) -0.0038(15) -0.0125(16) 0.0013(14)
C63 0.034(2) 0.0322(18) 0.037(2) -0.0059(16) -0.0141(16) 0.0009(15)
C57 0.0249(19) 0.0310(18) 0.049(2) -0.0023(17) 0.0002(17) 0.0031(14)
C72 0.0233(18) 0.0294(17) 0.041(2) -0.0045(15) -0.0042(16) -0.0011(14)
C37 0.0221(17) 0.0326(18) 0.0283(18) 0.0033(15) -0.0027(14) -0.0040(14)
C10 0.041(2) 0.0219(16) 0.0333(19) 0.0108(14) -0.0110(16) -0.0084(14)
C45 0.0159(16) 0.0235(15) 0.0227(16) 0.0003(13) -0.0037(13) -0.0027(12)
C56 0.0255(18) 0.0365(18) 0.036(2) -0.0010(16) -0.0049(15) -0.0020(14)
C60 0.0288(19) 0.0338(18) 0.0238(17) 0.0060(14) -0.0035(14) -0.0059(14)
C4 0.0264(18) 0.0311(17) 0.0275(18) 0.0009(15) -0.0047(15) -0.0067(14)
C7 0.0183(17) 0.0306(17) 0.032(2) 0.0007(15) -0.0041(14) -0.0071(13)
C36 0.0241(18) 0.0339(18) 0.042(2) -0.0022(16) -0.0043(16) -0.0033(14)
C59 0.041(2) 0.042(2) 0.0260(18) -0.0042(16) 0.0000(16) -0.0096(17)
C21 0.0268(19) 0.0281(17) 0.047(2) 0.0015(16) 0.0019(17) 0.0046(14)
C11 0.035(2) 0.043(2) 0.031(2) 0.0159(17) -0.0013(17) -0.0075(16)
C24 0.0239(18) 0.0315(17) 0.0292(18) 0.0046(15) -0.0001(15) -0.0014(13)
C30 0.033(2) 0.061(2) 0.032(2) 0.0128(18) -0.0125(16) -0.0207(17)
C69 0.027(2) 0.040(2) 0.052(2) 0.0057(18) 0.0059(18) -0.0068(16)
C31 0.0192(16) 0.0307(16) 0.0222(16) -0.0013(14) -0.0064(13) -0.0062(13)
C34 0.023(2) 0.060(2) 0.051(2) -0.006(2) 0.0065(17) -0.0094(17)
C2 0.0217(18) 0.0408(19) 0.0260(18) 0.0050(15) -0.0017(15) -0.0092(14)
C14 0.0304(19) 0.0309(17) 0.0319(19) 0.0019(15) 0.0053(15) -0.0048(14)
C32 0.0256(19) 0.0381(19) 0.039(2) 0.0104(16) -0.0017(16) -0.0027(15)
C35 0.022(2) 0.045(2) 0.067(3) -0.008(2) 0.0036(18) -0.0043(16)
C66 0.0290(19) 0.044(2) 0.035(2) 0.0051(17) -0.0106(16) -0.0163(15)
C54 0.0263(19) 0.0388(19) 0.041(2) 0.0120(17) -0.0097(16) -0.0044(15)
C68 0.0245(18) 0.0290(17) 0.037(2) 0.0041(15) 0.0031(15) -0.0014(14)
C70 0.029(2) 0.051(2) 0.050(2) -0.0035(19) 0.0091(18) -0.0101(17)
C58 0.035(2) 0.0333(18) 0.034(2) -0.0074(16) 0.0118(16) -0.0049(15)
C50 0.0242(18) 0.0289(17) 0.042(2) 0.0028(15) -0.0043(16) -0.0020(14)
C33 0.032(2) 0.052(2) 0.045(2) 0.0128(18) -0.0002(18) -0.0124(17)
C65 0.039(2) 0.054(2) 0.032(2) 0.0148(18) -0.0135(17) -0.0136(18)
C22 0.035(2) 0.0301(18) 0.039(2) -0.0051(16) 0.0092(17) -0.0036(15)
C52 0.032(2) 0.041(2) 0.042(2) 0.0038(17) -0.0012(17) -0.0171(16)
C53 0.041(2) 0.0326(18) 0.051(2) 0.0161(17) -0.0081(19) -0.0094(16)
C29 0.032(2) 0.072(3) 0.030(2) 0.0187(19) -0.0101(17) -0.0193(18)
C18 0.0289(19) 0.0304(17) 0.036(2) -0.0026(15) 0.0041(16) -0.0002(14)
C17 0.028(2) 0.0382(19) 0.048(2) 0.0003(18) 0.0106(17) -0.0070(15)
C51 0.0171(18) 0.043(2) 0.047(2) -0.0035(18) -0.0022(16) -0.0036(14)
C71 0.0212(19) 0.041(2) 0.064(3) -0.0126(19) 0.0036(18) -0.0001(15)
C15 0.043(2) 0.0295(17) 0.038(2) 0.0009(16) 0.0013(18) -0.0084(15)
C16 0.036(2) 0.0362(19) 0.047(2) 0.0086(17) -0.0007(18) -0.0180(16)
C28 0.0269(19) 0.052(2) 0.0283(19) -0.0013(17) -0.0116(15) 0.0028(16)
C47 0.037(2) 0.0284(17) 0.0258(18) 0.0097(15) -0.0012(15) -0.0031(14)
C46 0.0291(18) 0.0242(16) 0.0284(18) 0.0100(14) -0.0023(15) -0.0010(13)
C64 0.034(2) 0.055(2) 0.0268(19) -0.0002(17) -0.0127(16) 0.0012(17)
C48 0.043(2) 0.057(2) 0.0278(19) 0.0132(18) -0.0077(17) -0.0016(18)
C12 0.078(3) 0.053(2) 0.039(2) 0.002(2) -0.010(2) -0.009(2)

loop_
_atom_type_symbol
_atom_type_description
_atom_type_scat_dispersion_real
_atom_type_scat_dispersion_imag
_atom_type_scat_source
C C 0.0033 0.0016 'International Tables Vol C Tables 4.2.6.8 and 6.1.1.4'
H H 0.0000 0.0000 'International Tables Vol C Tables 4.2.6.8 and 6.1.1.4'
O O 0.0106 0.0060 'International Tables Vol C Tables 4.2.6.8 and 6.1.1.4'
P P 0.1023 0.0942 'International Tables Vol C Tables 4.2.6.8 and 6.1.1.4'
Co Co 0.3494 0.9721 'International Tables Vol C Tables 4.2.6.8 and 6.1.1.4'

loop_
_geom_angle_atom_site_label_1
_geom_angle_atom_site_label_2
_geom_angle_atom_site_label_3
_geom_angle
_geom_angle_site_symmetry_1
_geom_angle_site_symmetry_3
C7 Co1 C6 100.98(13) . .
C7 Co1 C8 109.43(13) . .
C6 Co1 C8 141.08(12) . .
C7 Co1 P2 93.77(10) . .
C6 Co1 P2 107.17(9) . .
C8 Co1 P2 94.72(9) . .
C7 Co1 Co3 94.66(10) . .
C6 Co1 Co3 105.30(9) . .
C8 Co1 Co3 49.71(8) . .
P2 Co1 Co3 144.14(3) . .
C7 Co1 Co2 153.76(10) . .
C6 Co1 Co2 92.88(9) . .
C8 Co1 Co2 50.13(8) . .
P2 Co1 Co2 103.36(3) . .
Co3 Co1 Co2 59.972(15) . .
C2 Co3 C1 103.28(14) . .
C2 Co3 C8 107.83(13) . .
C1 Co3 C8 140.18(13) . .
C2 Co3 P1 97.91(10) . .
C1 Co3 P1 100.98(10) . .
C8 Co3 P1 98.74(8) . .
C2 Co3 Co1 148.07(10) . .
C1 Co3 Co1 92.39(10) . .
C8 Co3 Co1 48.72(8) . .
P1 Co3 Co1 106.28(3) . .
C2 Co3 Co2 88.41(10) . .
C1 Co3 Co2 107.79(10) . .
C8 Co3 Co2 50.08(8) . .
P1 Co3 Co2 148.27(3) . .
Co1 Co3 Co2 60.134(15) . .
C43 Co4 C42 102.55(13) . .
C43 Co4 C44 108.29(13) . .
C42 Co4 C44 140.73(13) . .
C43 Co4 P4 93.20(10) . .
C42 Co4 P4 106.10(9) . .
C44 Co4 P4 95.96(9) . .
C43 Co4 Co5 153.50(10) . .
C42 Co4 Co5 92.77(9) . .
C44 Co4 Co5 50.05(8) . .
P4 Co4 Co5 103.26(3) . .
C43 Co4 Co6 94.87(10) . .
C42 Co4 Co6 104.88(9) . .
C44 Co4 Co6 49.59(8) . .
P4 Co4 Co6 145.36(3) . .
Co5 Co4 Co6 59.997(15) . .
C41 Co5 C40 97.02(13) . .
C41 Co5 C39 101.06(13) . .
C40 Co5 C39 108.01(13) . .
C41 Co5 C44 111.49(12) . .
C40 Co5 C44 96.76(12) . .
C39 Co5 C44 136.03(12) . .
C41 Co5 Co4 94.85(9) . .
C40 Co5 Co4 145.18(10) . .
C39 Co5 Co4 101.59(9) . .
C44 Co5 Co4 48.50(8) . .
C41 Co5 Co6 154.45(9) . .
C40 Co5 Co6 101.75(10) . .
C39 Co5 Co6 89.49(9) . .
C44 Co5 Co6 49.41(8) . .
Co4 Co5 Co6 60.040(15) . .
C38 Co6 C37 105.31(14) . .
C38 Co6 C44 106.84(13) . .
C37 Co6 C44 139.95(13) . .
C38 Co6 P3 95.58(10) . .
C37 Co6 P3 100.80(10) . .
C44 Co6 P3 99.20(9) . .
C38 Co6 Co5 91.21(9) . .
C37 Co6 Co5 106.64(10) . .
C44 Co6 Co5 49.88(8) . .
P3 Co6 Co5 148.85(3) . .
C38 Co6 Co4 149.73(10) . .
C37 Co6 Co4 92.70(10) . .
C44 Co6 Co4 48.52(8) . .
P3 Co6 Co4 104.85(3) . .
Co5 Co6 Co4 59.963(15) . .
C5 Co2 C4 96.18(13) . .
C5 Co2 C3 99.89(14) . .
C4 Co2 C3 106.81(13) . .
C5 Co2 C8 113.49(13) . .
C4 Co2 C8 97.47(13) . .
C3 Co2 C8 136.05(13) . .
C5 Co2 Co3 155.32(10) . .
C4 Co2 Co3 103.31(10) . .
C3 Co2 Co3 88.93(10) . .
C8 Co2 Co3 49.45(8) . .
C5 Co2 Co1 95.56(10) . .
C4 Co2 Co1 145.82(10) . .
C3 Co2 Co1 102.60(9) . .
C8 Co2 Co1 48.53(8) . .
Co3 Co2 Co1 59.894(15) . .
C67 P4 C61 101.99(13) . .
C67 P4 Co4 121.29(10) . .
C61 P4 Co4 117.14(9) . .
C67 P4 H4 104.9 . .
C61 P4 H4 104.9 . .
Co4 P4 H4 104.9 . .
C31 P2 C25 101.38(13) . .
C31 P2 Co1 122.09(10) . .
C25 P2 Co1 116.33(9) . .
C31 P2 H2 105.2 . .
C25 P2 H2 105.2 . .
Co1 P2 H2 105.2 . .
C19 P1 C13 104.90(13) . .
C19 P1 Co3 118.57(10) . .
C13 P1 Co3 116.21(10) . .
C19 P1 H1 105.3 . .
C13 P1 H1 105.3 . .
Co3 P1 H1 105.3 . .
C55 P3 C49 103.10(13) . .
C55 P3 Co6 119.15(10) . .
C49 P3 Co6 118.01(10) . .
C55 P3 H3 105.0 . .
C49 P3 H3 105.0 . .
Co6 P3 H3 105.0 . .
C45 O18 C46 116.3(2) . .
C9 O9 C10 116.8(2) . .
C45 C44 Co4 134.8(2) . .
C45 C44 Co6 128.6(2) . .
Co4 C44 Co6 81.89(11) . .
C45 C44 Co5 129.9(2) . .
Co4 C44 Co5 81.45(11) . .
Co6 C44 Co5 80.71(11) . .
C63 C62 C61 120.0(3) . .
C63 C62 H62 120.0 . .
C61 C62 H62 120.0 . .
C9 C8 Co1 134.4(2) . .
C9 C8 Co3 128.2(2) . .
Co1 C8 Co3 81.57(10) . .
C9 C8 Co2 131.2(2) . .
Co1 C8 Co2 81.34(11) . .
Co3 C8 Co2 80.47(11) . .
C27 C26 C25 120.4(3) . .
C27 C26 H26 119.8 . .
C25 C26 H26 119.8 . .
O15 C42 Co4 177.3(3) . .
C50 C49 C54 119.2(3) . .
C50 C49 P3 121.4(2) . .
C54 C49 P3 119.3(2) . .
O6 C6 Co1 176.8(3) . .
C66 C61 C62 119.4(3) . .
C66 C61 P4 120.6(2) . .
C62 C61 P4 120.1(2) . .
O12 C39 Co5 177.0(3) . .
C20 C19 C24 119.7(3) . .
C20 C19 P1 120.8(2) . .
C24 C19 P1 119.6(2) . .
C26 C25 C30 119.2(3) . .
C26 C25 P2 120.7(2) . .
C30 C25 P2 120.0(2) . .
O3 C3 Co2 178.3(3) . .
O1 C1 Co3 179.0(3) . .
C19 C20 C21 119.6(3) . .
C19 C20 H20 120.2 . .
C21 C20 H20 120.2 . .
O5 C5 Co2 176.2(3) . .
C22 C23 C24 120.6(3) . .
C22 C23 H23 119.7 . .
C24 C23 H23 119.7 . .
O8 C9 O9 121.9(3) . .
O8 C9 C8 127.1(3) . .
O9 C9 C8 111.0(2) . .
O13 C40 Co5 178.0(3) . .
C18 C13 C14 118.3(3) . .
C18 C13 P1 123.3(2) . .
C14 C13 P1 118.4(2) . .
O16 C43 Co4 178.3(3) . .
O14 C41 Co5 177.0(3) . .
C56 C55 C60 119.2(3) . .
C56 C55 P3 121.4(2) . .
C60 C55 P3 119.4(2) . .
O11 C38 Co6 177.4(3) . .
C68 C67 C72 119.0(3) . .
C68 C67 P4 121.5(2) . .
C72 C67 P4 119.5(2) . .
C28 C27 C26 119.8(3) . .
C28 C27 H27 120.1 . .
C26 C27 H27 120.1 . .
C64 C63 C62 120.0(3) . .
C64 C63 H63 120.0 . .
C62 C63 H63 120.0 . .
C58 C57 C56 120.8(3) . .
C58 C57 H57 119.6 . .
C56 C57 H57 119.6 . .
C71 C72 C67 120.0(3) . .
C71 C72 H72 120.0 . .
C67 C72 H72 120.0 . .
O10 C37 Co6 179.0(3) . .
O9 C10 C11 108.0(2) . .
O9 C10 H10A 110.1 . .
C11 C10 H10A 110.1 . .
O9 C10 H10B 110.1 . .
C11 C10 H10B 110.1 . .
H10A C10 H10B 108.4 . .
O17 C45 O18 121.8(3) . .
O17 C45 C44 127.1(3) . .
O18 C45 C44 111.1(2) . .
C55 C56 C57 119.5(3) . .
C55 C56 H56 120.2 . .
C57 C56 H56 120.2 . .
C59 C60 C55 120.2(3) . .
C59 C60 H60 119.9 . .
C55 C60 H60 119.9 . .
O4 C4 Co2 178.7(3) . .
O7 C7 Co1 178.5(3) . .
C35 C36 C31 120.0(3) . .
C35 C36 H36 120.0 . .
C31 C36 H36 120.0 . .
C58 C59 C60 119.7(3) . .
C58 C59 H59 120.1 . .
C60 C59 H59 120.1 . .
C22 C21 C20 120.6(3) . .
C22 C21 H21 119.7 . .
C20 C21 H21 119.7 . .
C12 C11 C10 125.4(3) . .
C12 C11 H11 117.3 . .
C10 C11 H11 117.3 . .
C23 C24 C19 119.7(3) . .
C23 C24 H24 120.1 . .
C19 C24 H24 120.1 . .
C29 C30 C25 120.1(3) . .
C29 C30 H30 119.9 . .
C25 C30 H30 119.9 . .
C68 C69 C70 119.7(3) . .
C68 C69 H69 120.1 . .
C70 C69 H69 120.1 . .
C32 C31 C36 119.4(3) . .
C32 C31 P2 122.1(2) . .
C36 C31 P2 118.3(2) . .
C33 C34 C35 119.5(3) . .
C33 C34 H34 120.2 . .
C35 C34 H34 120.2 . .
O2 C2 Co3 177.0(3) . .
C15 C14 C13 121.0(3) . .
C15 C14 H14 119.5 . .
C13 C14 H14 119.5 . .
C33 C32 C31 120.6(3) . .
C33 C32 H32 119.7 . .
C31 C32 H32 119.7 . .
C36 C35 C34 120.4(3) . .
C36 C35 H35 119.8 . .
C34 C35 H35 119.8 . .
C65 C66 C61 120.2(3) . .
C65 C66 H66 119.9 . .
C61 C66 H66 119.9 . .
C53 C54 C49 120.1(3) . .
C53 C54 H54 119.9 . .
C49 C54 H54 119.9 . .
C69 C68 C67 120.8(3) . .
C69 C68 H68 119.6 . .
C67 C68 H68 119.6 . .
C71 C70 C69 119.6(3) . .
C71 C70 H70 120.2 . .
C69 C70 H70 120.2 . .
C57 C58 C59 120.5(3) . .
C57 C58 H58 119.8 . .
C59 C58 H58 119.8 . .
C51 C50 C49 120.0(3) . .
C51 C50 H50 120.0 . .
C49 C50 H50 120.0 . .
C32 C33 C34 120.1(3) . .
C32 C33 H33 120.0 . .
C34 C33 H33 120.0 . .
C66 C65 C64 120.1(3) . .
C66 C65 H65 119.9 . .
C64 C65 H65 119.9 . .
C21 C22 C23 119.8(3) . .
C21 C22 H22 120.1 . .
C23 C22 H22 120.1 . .
C53 C52 C51 119.6(3) . .
C53 C52 H52 120.2 . .
C51 C52 H52 120.2 . .
C52 C53 C54 120.6(3) . .
C52 C53 H53 119.7 . .
C54 C53 H53 119.7 . .
C28 C29 C30 120.1(3) . .
C28 C29 H29 119.9 . .
C30 C29 H29 119.9 . .
C17 C18 C13 120.9(3) . .
C17 C18 H18 119.6 . .
C13 C18 H18 119.6 . .
C16 C17 C18 120.3(3) . .
C16 C17 H17 119.9 . .
C18 C17 H17 119.9 . .
C52 C51 C50 120.5(3) . .
C52 C51 H51 119.8 . .
C50 C51 H51 119.8 . .
C70 C71 C72 120.7(3) . .
C70 C71 H71 119.6 . .
C72 C71 H71 119.6 . .
C16 C15 C14 119.0(3) . .
C16 C15 H15 120.5 . .
C14 C15 H15 120.5 . .
C17 C16 C15 120.5(3) . .
C17 C16 H16 119.8 . .
C15 C16 H16 119.8 . .
C27 C28 C29 120.3(3) . .
C27 C28 H28 119.8 . .
C29 C28 H28 119.8 . .
C48 C47 C46 127.0(3) . .
C48 C47 H47 116.5 . .
C46 C47 H47 116.5 . .
O18 C46 C47 109.4(2) . .
O18 C46 H46A 109.8 . .
C47 C46 H46A 109.8 . .
O18 C46 H46B 109.8 . .
C47 C46 H46B 109.8 . .
H46A C46 H46B 108.2 . .
C63 C64 C65 120.2(3) . .
C63 C64 H64 119.9 . .
C65 C64 H64 119.9 . .
C47 C48 H48A 120.0 . .
C47 C48 H48B 120.0 . .
H48A C48 H48B 120.0 . .
C11 C12 H12A 120.0 . .
C11 C12 H12B 120.0 . .
H12A C12 H12B 120.0 . .

loop_
_geom_bond_atom_site_label_1
_geom_bond_atom_site_label_2
_geom_bond_distance
_geom_bond_site_symmetry_2
Co1 C7 1.771(3) .
Co1 C6 1.801(3) .
Co1 C8 1.880(3) .
Co1 P2 2.2145(8) .
Co1 Co3 2.4747(5) .
Co1 Co2 2.4806(5) .
Co3 C2 1.775(3) .
Co3 C1 1.802(3) .
Co3 C8 1.908(3) .
Co3 P1 2.2118(9) .
Co3 Co2 2.4766(5) .
Co4 C43 1.765(3) .
Co4 C42 1.807(3) .
Co4 C44 1.877(3) .
Co4 P4 2.2145(8) .
Co4 Co5 2.4777(5) .
Co4 Co6 2.4796(5) .
Co5 C41 1.790(3) .
Co5 C40 1.798(3) .
Co5 C39 1.815(3) .
Co5 C44 1.921(3) .
Co5 Co6 2.4785(5) .
Co6 C38 1.774(3) .
Co6 C37 1.807(3) .
Co6 C44 1.907(3) .
Co6 P3 2.2055(9) .
Co2 C5 1.785(3) .
Co2 C4 1.802(3) .
Co2 C3 1.816(3) .
Co2 C8 1.926(3) .
P4 C67 1.821(3) .
P4 C61 1.831(3) .
P4 H4 0.9800 .
P2 C31 1.820(3) .
P2 C25 1.829(3) .
P2 H2 0.9800 .
P1 C19 1.820(3) .
P1 C13 1.839(3) .
P1 H1 0.9800 .
P3 C55 1.823(3) .
P3 C49 1.828(3) .
P3 H3 0.9800 .
O18 C45 1.359(3) .
O18 C46 1.438(3) .
O9 C9 1.362(3) .
O9 C10 1.453(3) .
O6 C6 1.137(3) .
O14 C41 1.139(3) .
O5 C5 1.143(3) .
O16 C43 1.145(4) .
O8 C9 1.212(3) .
O7 C7 1.141(4) .
O17 C45 1.211(3) .
O15 C42 1.136(3) .
O1 C1 1.144(3) .
C44 C45 1.467(4) .
O13 C40 1.145(3) .
O4 C4 1.139(3) .
O10 C37 1.141(3) .
O12 C39 1.143(3) .
O2 C2 1.144(4) .
O3 C3 1.139(4) .
C62 C63 1.386(4) .
C62 C61 1.391(4) .
C62 H62 0.9300 .
O11 C38 1.142(3) .
C8 C9 1.467(4) .
C26 C27 1.383(4) .
C26 C25 1.383(4) .
C26 H26 0.9300 .
C49 C50 1.385(4) .
C49 C54 1.387(4) .
C61 C66 1.387(4) .
C19 C20 1.392(4) .
C19 C24 1.392(4) .
C25 C30 1.385(4) .
C20 C21 1.392(4) .
C20 H20 0.9300 .
C23 C22 1.377(5) .
C23 C24 1.388(4) .
C23 H23 0.9300 .
C13 C18 1.386(4) .
C13 C14 1.393(4) .
C55 C56 1.391(4) .
C55 C60 1.398(4) .
C67 C68 1.389(4) .
C67 C72 1.392(4) .
C27 C28 1.371(5) .
C27 H27 0.9300 .
C63 C64 1.374(5) .
C63 H63 0.9300 .
C57 C58 1.363(5) .
C57 C56 1.394(4) .
C57 H57 0.9300 .
C72 C71 1.381(4) .
C72 H72 0.9300 .
C10 C11 1.471(4) .
C10 H10A 0.9700 .
C10 H10B 0.9700 .
C56 H56 0.9300 .
C60 C59 1.389(4) .
C60 H60 0.9300 .
C36 C35 1.379(4) .
C36 C31 1.391(4) .
C36 H36 0.9300 .
C59 C58 1.380(5) .
C59 H59 0.9300 .
C21 C22 1.376(5) .
C21 H21 0.9300 .
C11 C12 1.310(5) .
C11 H11 0.9300 .
C24 H24 0.9300 .
C30 C29 1.378(4) .
C30 H30 0.9300 .
C69 C68 1.378(4) .
C69 C70 1.394(4) .
C69 H69 0.9300 .
C31 C32 1.383(4) .
C34 C33 1.385(5) .
C34 C35 1.389(5) .
C34 H34 0.9300 .
C14 C15 1.393(4) .
C14 H14 0.9300 .
C32 C33 1.379(4) .
C32 H32 0.9300 .
C35 H35 0.9300 .
C66 C65 1.378(4) .
C66 H66 0.9300 .
C54 C53 1.386(4) .
C54 H54 0.9300 .
C68 H68 0.9300 .
C70 C71 1.376(5) .
C70 H70 0.9300 .
C58 H58 0.9300 .
C50 C51 1.385(4) .
C50 H50 0.9300 .
C33 H33 0.9300 .
C65 C64 1.381(4) .
C65 H65 0.9300 .
C22 H22 0.9300 .
C52 C53 1.369(5) .
C52 C51 1.380(5) .
C52 H52 0.9300 .
C53 H53 0.9300 .
C29 C28 1.375(4) .
C29 H29 0.9300 .
C18 C17 1.382(4) .
C18 H18 0.9300 .
C17 C16 1.369(4) .
C17 H17 0.9300 .
C51 H51 0.9300 .
C71 H71 0.9300 .
C15 C16 1.386(4) .
C15 H15 0.9300 .
C16 H16 0.9300 .
C28 H28 0.9300 .
C47 C48 1.315(4) .
C47 C46 1.473(4) .
C47 H47 0.9300 .
C46 H46A 0.9700 .
C46 H46B 0.9700 .
C64 H64 0.9300 .
C48 H48A 0.9300 .
C48 H48B 0.9300 .
C12 H12A 0.9300 .
C12 H12B 0.9300 .
